data_4517983
loop_
_publ_author_name
'Mugnaioli, Enrico'
'Lanza, Arianna E.'
'Bortolozzi, Giorgio'
'Righi, Lara'
'Merlini, Marco'
'Cappello, Valentina'
'Marini, Lara'
'Athanassiou, Athanassia'
'Gemmi, Mauro'

_publ_section_title
;
 Electron Diffraction on Flash-Frozen Cowlesite Reveals the Structure of
 the First Two-Dimensional Natural Zeolite
;
_journal_name_full 'ACS Central Science'
_journal_paper_doi 10.1021/acscentsci.9b01100
_journal_year 2020
_chemical_formula_sum 'Al6.38 Ca3 O33 Si9.62'
_chemical_formula_weight 1090.54
_space_group_IT_number 64
_space_group_name_Hall '-C 2ac 2ac'
_space_group_name_H-M_alt 'C c m e'
_symmetry_cell_setting orthorhombic
_audit_creation_method SHELXL-2016/6
_cell_angle_alpha 90
_cell_angle_beta 90
_cell_angle_gamma 90
_cell_formula_units_Z 16
_cell_length_a 23.0(5)
_cell_length_b 24.8(5)
_cell_length_c 30.1(6)
_cell_measurement_temperature 293(2)
_cell_volume 17169(6)
_computing_structure_refinement 'SHELXL-2016/6 (Sheldrick, 2016)'
_diffrn_ambient_temperature 293(2)
_diffrn_detector 'ASI MEDIPIX'
_diffrn_measured_fraction_theta_full 0.730
_diffrn_measured_fraction_theta_max 0.730
_diffrn_measurement_device 'electron microscope'
_diffrn_measurement_device_type 'Zeiss Libra 120'
_diffrn_measurement_method 'data have been collected by precession-assisted 3D electron diffration'
_diffrn_radiation_type electron
_diffrn_radiation_wavelength 0.0335
_diffrn_reflns_av_R_equivalents 0.3841
_diffrn_reflns_av_unetI/netI 0.1856
_diffrn_reflns_Laue_measured_fraction_full 0.730
_diffrn_reflns_Laue_measured_fraction_max 0.730
_diffrn_reflns_limit_h_max 19
_diffrn_reflns_limit_h_min -19
_diffrn_reflns_limit_k_max 20
_diffrn_reflns_limit_k_min -20
_diffrn_reflns_limit_l_max 21
_diffrn_reflns_limit_l_min -21
_diffrn_reflns_number 10464
_diffrn_reflns_point_group_measured_fraction_full 0.730
_diffrn_reflns_point_group_measured_fraction_max 0.730
_diffrn_reflns_theta_full 0.800
_diffrn_reflns_theta_max 0.800
_diffrn_reflns_theta_min 0.083
_exptl_absorpt_coefficient_mu 0.001
_exptl_crystal_density_diffrn 1.688
_exptl_crystal_description nanocrystal
_exptl_crystal_F_000 3017
_refine_diff_density_max 0.447
_refine_diff_density_min -0.345
_refine_diff_density_rms 0.096
_refine_ls_extinction_method none
_refine_ls_goodness_of_fit_ref 3.954
_refine_ls_hydrogen_treatment undef
_refine_ls_matrix_type full
_refine_ls_number_parameters 165
_refine_ls_number_reflns 1970
_refine_ls_number_restraints 2256
_refine_ls_restrained_S_all 2.813
_refine_ls_R_factor_all 0.4471
_refine_ls_R_factor_gt 0.4423
_refine_ls_shift/su_max 0.692
_refine_ls_shift/su_mean 0.005
_refine_ls_structure_factor_coef Fsqd
_refine_ls_weighting_details 'w=1/[\s^2^(Fo^2^)+(0.1000P)^2^] where P=(Fo^2^+2Fc^2^)/3'
_refine_ls_weighting_scheme calc
_refine_ls_wR_factor_gt 0.7412
_refine_ls_wR_factor_ref 0.7424
_reflns_Friedel_coverage 0.000
_reflns_number_gt 1856
_reflns_number_total 1970
_reflns_threshold_expression 'I > 2\s(I)'
_cod_data_source_file oc9b01100_si_003.cif
_cod_data_source_block shelx
_cod_original_cell_volume 17169(613)
_cod_database_code 4517983
_shelx_shelxl_version_number 2016/6
_shelx_space_group_comment
;
The symmetry employed for this shelxl refinement is uniquely defined
by the following loop, which should always be used as a source of
symmetry information in preference to the above space-group names.
They are only intended as comments.
;

loop_
_space_group_symop_operation_xyz
'x, y, z'
'-x+1/2, -y, z+1/2'
'x+1/2, -y, -z+1/2'
'-x, y, -z'
'x+1/2, y+1/2, z'
'-x+1, -y+1/2, z+1/2'
'x+1, -y+1/2, -z+1/2'
'-x+1/2, y+1/2, -z'
'-x, -y, -z'
'x-1/2, y, -z-1/2'
'-x-1/2, y, z-1/2'
'x, -y, z'
'-x+1/2, -y+1/2, -z'
'x, y+1/2, -z-1/2'
'-x, y+1/2, z-1/2'
'x+1/2, -y+1/2, z'

loop_
_atom_site_label
_atom_site_type_symbol
_atom_site_fract_x
_atom_site_fract_y
_atom_site_fract_z
_atom_site_U_iso_or_equiv
_atom_site_adp_type
_atom_site_occupancy
_atom_site_site_symmetry_order
_atom_site_calc_flag
_atom_site_refinement_flags_posn
_atom_site_refinement_flags_adp
_atom_site_refinement_flags_occupancy
_atom_site_disorder_assembly
_atom_site_disorder_group
Ca1 Ca 0.0518(18) 0.250000 0.250000 0.067(16) Uiso 1 2 d S . P . .
Ca2 Ca 0.2884(8) 0.1388(9) 0.2032(9) -0.001(7) Uiso 1 1 d . . . . .
Ca3 Ca 0.3012(12) 0.3327(13) 0.0456(13) 0.054(11) Uiso 1 1 d . . . . .
Ca4 Ca 0.500000 0.227(2) 0.000000 0.09(2) Uiso 1 2 d S . P . .
Si1 Si 0.4176(11) 0.0589(8) 0.1983(8) 0.047(5) Uiso 0.6 1 d D U P . .
Al1 Al 0.4176(11) 0.0589(8) 0.1983(8) 0.047(5) Uiso 0.4 1 d R U P . .
Si2 Si 0.1634(10) 0.1625(9) 0.3155(8) 0.047(5) Uiso 0.6 1 d D U P . .
Al2 Al 0.1634(10) 0.1625(9) 0.3155(8) 0.047(5) Uiso 0.4 1 d R U P . .
Si3 Si 0.2387(9) 0.0608(8) 0.0971(9) 0.047(5) Uiso 0.6 1 d D U P . .
Al3 Al 0.2387(9) 0.0608(8) 0.0971(9) 0.047(5) Uiso 0.4 1 d R U P . .
Si4 Si 0.2400(10) 0.0619(7) 0.2924(9) 0.047(5) Uiso 0.6 1 d D U P . .
Al4 Al 0.2400(10) 0.0619(7) 0.2924(9) 0.047(5) Uiso 0.4 1 d R U P . .
Si5 Si 0.3734(10) 0.0561(8) 0.2965(9) 0.047(5) Uiso 0.6 1 d D U P . .
Al5 Al 0.3734(10) 0.0561(8) 0.2965(9) 0.047(5) Uiso 0.4 1 d R U P . .
Si6 Si 0.2321(8) 0.2291(9) 0.1570(9) 0.047(5) Uiso 0.6 1 d D U P . .
Al6 Al 0.2321(8) 0.2291(9) 0.1570(9) 0.047(5) Uiso 0.4 1 d R U P . .
Si7 Si 0.0627(9) 0.1920(10) 0.1365(8) 0.047(5) Uiso 0.6 1 d D U P . .
Al7 Al 0.0627(9) 0.1920(10) 0.1365(8) 0.047(5) Uiso 0.4 1 d R U P . .
Si8 Si 0.1981(10) 0.0621(8) 0.2001(9) 0.047(5) Uiso 0.6 1 d D U P . .
Al8 Al 0.1981(10) 0.0621(8) 0.2001(9) 0.047(5) Uiso 0.4 1 d R U P . .
Si9 Si 0.1657(10) 0.1678(9) 0.0786(9) 0.047(5) Uiso 0.6 1 d D U P . .
Al9 Al 0.1657(10) 0.1678(9) 0.0786(9) 0.047(5) Uiso 0.4 1 d R U P . .
Si10 Si 0.4602(10) 0.1677(10) 0.2163(8) 0.047(5) Uiso 0.6 1 d D U P . .
Al10 Al 0.4602(10) 0.1677(10) 0.2163(8) 0.047(5) Uiso 0.4 1 d R U P . .
Si11 Si 0.3750(10) 0.0633(7) 0.1010(9) 0.047(5) Uiso 0.6 1 d D U P . .
Al11 Al 0.3750(10) 0.0633(7) 0.1010(9) 0.047(5) Uiso 0.4 1 d R U P . .
Si12 Si 0.3757(8) 0.2234(9) 0.1558(9) 0.047(5) Uiso 0.6 1 d D U P . .
Al12 Al 0.3757(8) 0.2234(9) 0.1558(9) 0.047(5) Uiso 0.4 1 d R U P . .
Si13 Si 0.4456(9) 0.1672(8) 0.3183(8) 0.047(5) Uiso 0.6 1 d D U P . .
Al13 Al 0.4456(9) 0.1672(8) 0.3183(8) 0.047(5) Uiso 0.4 1 d R U P . .
Si14 Si 0.1476(10) 0.1655(10) 0.2110(8) 0.047(5) Uiso 0.6 1 d D U P . .
Al14 Al 0.1476(10) 0.1655(10) 0.2110(8) 0.047(5) Uiso 0.4 1 d R U P . .
Si15 Si 0.4481(10) 0.1591(10) 0.0809(9) 0.047(5) Uiso 0.6 1 d D U P . .
Al15 Al 0.4481(10) 0.1591(10) 0.0809(9) 0.047(5) Uiso 0.4 1 d R U P . .
Si16 Si 0.5459(9) 0.1896(10) 0.1390(8) 0.047(5) Uiso 0.6 1 d D U P . .
Al16 Al 0.5459(9) 0.1896(10) 0.1390(8) 0.047(5) Uiso 0.4 1 d R U P . .
O1 O 0.2142(19) 0.000000 0.295(2) 0.032(4) Uiso 1 2 d DS U P . .
O2 O 0.2133(11) 0.1853(14) 0.1960(13) 0.032(4) Uiso 1 1 d D U . . .
O3 O 0.4119(14) 0.1085(9) 0.3137(13) 0.032(4) Uiso 1 1 d D U . . .
O4 O 0.1400(12) 0.1013(10) 0.1979(14) 0.032(4) Uiso 1 1 d D U . . .
O5 O 0.4177(13) 0.1005(11) 0.0693(11) 0.032(4) Uiso 1 1 d D U . . .
O6 O 0.4684(15) 0.1862(14) 0.2687(8) 0.032(4) Uiso 1 1 d D U . . .
O7 O 0.2425(14) 0.0815(16) 0.2400(8) 0.032(4) Uiso 1 1 d D U . . .
O8 O 0.5121(14) 0.1968(14) 0.1868(10) 0.032(4) Uiso 1 1 d D U . . .
O9 O 0.3740(15) 0.0526(17) 0.2417(9) 0.032(4) Uiso 1 1 d D U . . .
O10 O 0.2017(14) 0.2117(14) 0.1093(11) 0.032(4) Uiso 1 1 d D U . . .
O11 O 0.1381(15) 0.1729(16) 0.2650(7) 0.032(4) Uiso 1 1 d D U . . .
O12 O 0.4690(13) 0.1021(9) 0.2123(14) 0.032(4) Uiso 1 1 d D U . . .
O13 O 0.0981(14) 0.2007(14) 0.1838(10) 0.032(4) Uiso 1 1 d D U . . .
O14 O 0.5099(12) 0.1472(13) 0.1069(12) 0.032(4) Uiso 1 1 d D U . . .
O15 O 0.3826(15) 0.0798(16) 0.1536(8) 0.032(4) Uiso 1 1 d D U . . .
O16 O 0.220(2) 0.000000 0.0797(18) 0.032(4) Uiso 1 2 d DS U P . .
O17 O 0.4044(14) 0.1974(15) 0.1103(11) 0.032(4) Uiso 1 1 d D U . . .
O18 O 0.2317(15) 0.0641(17) 0.1517(9) 0.032(4) Uiso 1 1 d D U . . .
O19 O 0.4485(19) 0.000000 0.1876(19) 0.032(4) Uiso 1 2 d DS U P . .
O20 O 0.401(2) 0.000000 0.3176(17) 0.032(4) Uiso 1 2 d DS U P . .
O21 O 0.2015(14) 0.1100(10) 0.0739(13) 0.032(4) Uiso 1 1 d D U . . .
O22 O 0.3058(9) 0.0636(16) 0.3140(11) 0.032(4) Uiso 1 1 d D U . . .
O23 O 0.1018(12) 0.1557(13) 0.1018(12) 0.032(4) Uiso 1 1 d D U . . .
O24 O 0.1956(14) 0.1031(10) 0.3189(12) 0.032(4) Uiso 1 1 d D U . . .
O25 O 0.4022(14) 0.2149(10) 0.3372(14) 0.032(4) Uiso 1 1 d D U . . .
O26 O 0.392(2) 0.000000 0.093(2) 0.032(4) Uiso 1 2 d DS U P . .
O27 O 0.1539(18) 0.1910(17) 0.0278(11) 0.032(4) Uiso 1 1 d D U . . .
O28 O 0.3954(11) 0.1862(15) 0.1988(12) 0.032(4) Uiso 1 1 d D U . . .
O29 O 0.1113(11) 0.1647(14) 0.3531(11) 0.032(4) Uiso 1 1 d D U . . .
O30 O 0.3040(7) 0.2271(15) 0.1525(13) 0.032(4) Uiso 1 1 d D U . . .
O31 O 0.3075(8) 0.0724(16) 0.0849(12) 0.032(4) Uiso 1 1 d D U . . .
O32 O 0.4625(17) 0.1903(17) 0.0335(12) 0.032(4) Uiso 1 1 d D U . . .
O33 O 0.0494(15) 0.2514(9) 0.1138(11) 0.032(4) Uiso 1 1 d D U . . .
O34 O 0.0007(11) 0.1609(13) 0.1470(12) 0.032(4) Uiso 1 1 d D U . . .
O35 O 0.824(2) 0.500000 0.7104(19) 0.032(4) Uiso 1 2 d S U P . .
O36 O 0.2881(14) 0.7904(11) 0.8277(14) 0.032(4) Uiso 1 1 d . U . . .

loop_
_atom_type_symbol
_atom_type_description
_atom_type_scat_dispersion_real
_atom_type_scat_dispersion_imag
_atom_type_scat_source
O O 0.0000 0.0000 'International Tables Vol C Tables 4.2.6.8 and 6.1.1.4'
Si Si 0.0000 0.0000 'International Tables Vol C Tables 4.2.6.8 and 6.1.1.4'
Al Al 0.0000 0.0000 'International Tables Vol C Tables 4.2.6.8 and 6.1.1.4'
Ca Ca 0.0000 0.0000 'International Tables Vol C Tables 4.2.6.8 and 6.1.1.4'

loop_
_geom_angle_atom_site_label_1
_geom_angle_atom_site_label_2
_geom_angle_atom_site_label_3
_geom_angle
_geom_angle_site_symmetry_1
_geom_angle_site_symmetry_3
_geom_angle_publ_flag
O13 Ca1 O13 131(2) . 7_455 ?
O13 Ca1 O8 79.1(16) . 16_455 ?
O13 Ca1 O8 119.5(18) 7_455 16_455 ?
O13 Ca1 O8 119.5(18) . 10_556 ?
O13 Ca1 O8 79.1(16) 7_455 10_556 ?
O8 Ca1 O8 137(2) 16_455 10_556 ?
O13 Ca1 O11 84.6(17) . 7_455 ?
O13 Ca1 O11 60.4(13) 7_455 7_455 ?
O8 Ca1 O11 77.0(16) 16_455 7_455 ?
O8 Ca1 O11 138.4(12) 10_556 7_455 ?
O13 Ca1 O11 60.4(13) . . ?
O13 Ca1 O11 84.6(17) 7_455 . ?
O8 Ca1 O11 138.4(12) 16_455 . ?
O8 Ca1 O11 77.0(16) 10_556 . ?
O11 Ca1 O11 89(3) 7_455 . ?
O13 Ca1 O6 81.1(16) . 10_556 ?
O13 Ca1 O6 141.1(12) 7_455 10_556 ?
O8 Ca1 O6 83.3(18) 16_455 10_556 ?
O8 Ca1 O6 64.1(14) 10_556 10_556 ?
O11 Ca1 O6 157.5(9) 7_455 10_556 ?
O11 Ca1 O6 98(2) . 10_556 ?
O13 Ca1 O6 141.1(12) . 16_455 ?
O13 Ca1 O6 81.1(16) 7_455 16_455 ?
O8 Ca1 O6 64.1(14) 16_455 16_455 ?
O8 Ca1 O6 83.3(18) 10_556 16_455 ?
O11 Ca1 O6 98(2) 7_455 16_455 ?
O11 Ca1 O6 157.5(9) . 16_455 ?
O6 Ca1 O6 82(3) 10_556 16_455 ?
O13 Ca1 Al14 30.1(6) . . ?
O13 Ca1 Al14 108(2) 7_455 . ?
O8 Ca1 Al14 108.3(14) 16_455 . ?
O8 Ca1 Al14 100.5(16) 10_556 . ?
O11 Ca1 Al14 84(2) 7_455 . ?
O11 Ca1 Al14 30.4(8) . . ?
O6 Ca1 Al14 91.7(18) 10_556 . ?
O6 Ca1 Al14 170.8(11) 16_455 . ?
O13 Ca1 Al14 108(2) . 7_455 ?
O13 Ca1 Al14 30.1(6) 7_455 7_455 ?
O8 Ca1 Al14 100.5(16) 16_455 7_455 ?
O8 Ca1 Al14 108.3(14) 10_556 7_455 ?
O11 Ca1 Al14 30.4(8) 7_455 7_455 ?
O11 Ca1 Al14 84(2) . 7_455 ?
O6 Ca1 Al14 170.8(11) 10_556 7_455 ?
O6 Ca1 Al14 91.7(18) 16_455 7_455 ?
Al14 Ca1 Al14 95(2) . 7_455 ?
O2 Ca2 O28 120(2) . . ?
O2 Ca2 O30 66.6(13) . . ?
O28 Ca2 O30 60.1(9) . . ?
O2 Ca2 O9 159.5(14) . . ?
O28 Ca2 O9 75.2(17) . . ?
O30 Ca2 O9 133.0(13) . . ?
O2 Ca2 Si12 96.3(18) . . ?
O28 Ca2 Si12 30.7(6) . . ?
O30 Ca2 Si12 30.7(7) . . ?
O9 Ca2 Si12 102.5(17) . . ?
O2 Ca2 Al12 96.3(18) . . ?
O28 Ca2 Al12 30.7(6) . . ?
O30 Ca2 Al12 30.7(7) . . ?
O9 Ca2 Al12 102.5(17) . . ?
Si12 Ca2 Al12 0.0(11) . . ?
O32 Ca4 O32 111(5) 4_655 . ?
O12 Si1 O9 107(2) . . ?
O12 Si1 O19 108(2) . . ?
O9 Si1 O19 109(2) . . ?
O12 Si1 O15 110.8(19) . . ?
O9 Si1 O15 112(2) . . ?
O19 Si1 O15 109(2) . . ?
O12 Al1 O9 107(2) . . ?
O12 Al1 O19 108(2) . . ?
O9 Al1 O19 109(2) . . ?
O12 Al1 O15 110.8(19) . . ?
O9 Al1 O15 112(2) . . ?
O19 Al1 O15 109(2) . . ?
O24 Si2 O11 110.8(18) . . ?
O24 Si2 O29 108.1(17) . . ?
O11 Si2 O29 112(2) . . ?
O24 Si2 O36 108(2) . 2_564 ?
O11 Si2 O36 109.4(18) . 2_564 ?
O29 Si2 O36 108(2) . 2_564 ?
O24 Al2 O11 110.8(18) . . ?
O24 Al2 O29 108.1(17) . . ?
O11 Al2 O29 112(2) . . ?
O24 Al2 O36 108(2) . 2_564 ?
O11 Al2 O36 109.4(18) . 2_564 ?
O29 Al2 O36 108(2) . 2_564 ?
O21 Si3 O18 109.4(19) . . ?
O21 Si3 O31 105.9(19) . . ?
O18 Si3 O31 107.8(17) . . ?
O21 Si3 O16 114(2) . . ?
O18 Si3 O16 110(2) . . ?
O31 Si3 O16 109.7(19) . . ?
O21 Al3 O18 109.4(19) . . ?
O21 Al3 O31 105.9(19) . . ?
O18 Al3 O31 107.8(17) . . ?
O21 Al3 O16 114(2) . . ?
O18 Al3 O16 110(2) . . ?
O31 Al3 O16 109.7(19) . . ?
O7 Si4 O1 110(2) . . ?
O7 Si4 O22 109.7(18) . . ?
O1 Si4 O22 109(2) . . ?
O7 Si4 O24 107.6(19) . . ?
O1 Si4 O24 109(2) . . ?
O22 Si4 O24 111(2) . . ?
O7 Si4 Al8 27.0(13) . . ?
O1 Si4 Al8 86(2) . . ?
O22 Si4 Al8 132.4(16) . . ?
O24 Si4 Al8 104.7(18) . . ?
O7 Al4 O1 110(2) . . ?
O7 Al4 O22 109.7(18) . . ?
O1 Al4 O22 109(2) . . ?
O7 Al4 O24 107.6(19) . . ?
O1 Al4 O24 109(2) . . ?
O22 Al4 O24 111(2) . . ?
O7 Al4 Si8 27.0(13) . . ?
O1 Al4 Si8 86(2) . . ?
O22 Al4 Si8 132.4(16) . . ?
O24 Al4 Si8 104.7(18) . . ?
O7 Al4 Al8 27.0(13) . . ?
O1 Al4 Al8 86(2) . . ?
O22 Al4 Al8 132.4(16) . . ?
O24 Al4 Al8 104.7(18) . . ?
Si8 Al4 Al8 0.0(12) . . ?
O22 Si5 O3 108(2) . . ?
O22 Si5 O9 109.4(17) . . ?
O3 Si5 O9 110.4(18) . . ?
O22 Si5 O20 109(2) . . ?
O3 Si5 O20 110(2) . . ?
O9 Si5 O20 110(2) . . ?
O22 Al5 O3 108(2) . . ?
O22 Al5 O9 109.4(17) . . ?
O3 Al5 O9 110.4(18) . . ?
O22 Al5 O20 109(2) . . ?
O3 Al5 O20 110(2) . . ?
O9 Al5 O20 110(2) . . ?
O10 Si6 O36 111.2(18) . 8_546 ?
O10 Si6 O2 109(2) . . ?
O36 Si6 O2 109(2) 8_546 . ?
O10 Si6 O30 109.9(19) . . ?
O36 Si6 O30 109.4(17) 8_546 . ?
O2 Si6 O30 107.4(16) . . ?
O10 Al6 O36 111.2(18) . 8_546 ?
O10 Al6 O2 109(2) . . ?
O36 Al6 O2 109(2) 8_546 . ?
O10 Al6 O30 109.9(19) . . ?
O36 Al6 O30 109.4(17) 8_546 . ?
O2 Al6 O30 107.4(16) . . ?
O23 Si7 O13 110(2) . . ?
O23 Si7 O33 109(2) . . ?
O13 Si7 O33 109.3(18) . . ?
O23 Si7 O34 109.7(19) . . ?
O13 Si7 O34 109(2) . . ?
O33 Si7 O34 110(2) . . ?
O23 Al7 O13 110(2) . . ?
O23 Al7 O33 109(2) . . ?
O13 Al7 O33 109.3(18) . . ?
O23 Al7 O34 109.7(19) . . ?
O13 Al7 O34 109(2) . . ?
O33 Al7 O34 110(2) . . ?
O35 Si8 O7 109(2) 6_554 . ?
O35 Si8 O18 110(2) 6_554 . ?
O7 Si8 O18 110(2) . . ?
O35 Si8 O4 108(2) 6_554 . ?
O7 Si8 O4 111(2) . . ?
O18 Si8 O4 109.0(19) . . ?
O35 Si8 Al4 85.5(19) 6_554 . ?
O7 Si8 Al4 27.1(12) . . ?
O18 Si8 Al4 133(2) . . ?
O4 Si8 Al4 107.7(16) . . ?
O35 Al8 O7 109(2) 6_554 . ?
O35 Al8 O18 110(2) 6_554 . ?
O7 Al8 O18 110(2) . . ?
O35 Al8 O4 108(2) 6_554 . ?
O7 Al8 O4 111(2) . . ?
O18 Al8 O4 109.0(19) . . ?
O35 Al8 Si4 85.5(19) 6_554 . ?
O7 Al8 Si4 27.1(12) . . ?
O18 Al8 Si4 133(2) . . ?
O4 Al8 Si4 107.7(16) . . ?
O35 Al8 Al4 85.5(19) 6_554 . ?
O7 Al8 Al4 27.1(12) . . ?
O18 Al8 Al4 133(2) . . ?
O4 Al8 Al4 107.7(16) . . ?
Si4 Al8 Al4 0.0(8) . . ?
O27 Si9 O21 107.7(19) . . ?
O27 Si9 O23 108(2) . . ?
O21 Si9 O23 108.6(19) . . ?
O27 Si9 O10 112(2) . . ?
O21 Si9 O10 112(2) . . ?
O23 Si9 O10 109(2) . . ?
O27 Al9 O21 107.7(19) . . ?
O27 Al9 O23 108(2) . . ?
O21 Al9 O23 108.6(19) . . ?
O27 Al9 O10 112(2) . . ?
O21 Al9 O10 112(2) . . ?
O23 Al9 O10 109(2) . . ?
O6 Si10 O28 109.4(18) . . ?
O6 Si10 O8 108.0(19) . . ?
O28 Si10 O8 111(2) . . ?
O6 Si10 O12 109.3(18) . . ?
O28 Si10 O12 111.3(17) . . ?
O8 Si10 O12 107.6(19) . . ?
O6 Al10 O28 109.4(18) . . ?
O6 Al10 O8 108.0(19) . . ?
O28 Al10 O8 111(2) . . ?
O6 Al10 O12 109.3(18) . . ?
O28 Al10 O12 111.3(17) . . ?
O8 Al10 O12 107.6(19) . . ?
O26 Si11 O31 108.5(19) . . ?
O26 Si11 O5 107.5(19) . . ?
O31 Si11 O5 108(2) . . ?
O26 Si11 O15 111(2) . . ?
O31 Si11 O15 110.5(17) . . ?
O5 Si11 O15 111(2) . . ?
O26 Al11 O31 108.5(19) . . ?
O26 Al11 O5 107.5(19) . . ?
O31 Al11 O5 108(2) . . ?
O26 Al11 O15 111(2) . . ?
O31 Al11 O15 110.5(17) . . ?
O5 Al11 O15 111(2) . . ?
O25 Si12 O30 108.8(18) 7_455 . ?
O25 Si12 O28 108(2) 7_455 . ?
O30 Si12 O28 110.5(17) . . ?
O25 Si12 O17 108.7(18) 7_455 . ?
O30 Si12 O17 111.7(18) . . ?
O28 Si12 O17 109(2) . . ?
O25 Si12 Ca2 140.2(18) 7_455 . ?
O30 Si12 Ca2 56.2(16) . . ?
O28 Si12 Ca2 57.5(15) . . ?
O17 Si12 Ca2 111.1(19) . . ?
O25 Al12 O30 108.8(18) 7_455 . ?
O25 Al12 O28 108(2) 7_455 . ?
O30 Al12 O28 110.5(17) . . ?
O25 Al12 O17 108.7(18) 7_455 . ?
O30 Al12 O17 111.7(18) . . ?
O28 Al12 O17 109(2) . . ?
O25 Al12 Ca2 140.2(18) 7_455 . ?
O30 Al12 Ca2 56.2(16) . . ?
O28 Al12 Ca2 57.5(15) . . ?
O17 Al12 Ca2 111.1(19) . . ?
O34 Si13 O3 109.2(18) 10_656 . ?
O34 Si13 O25 108(2) 10_656 . ?
O3 Si13 O25 112(2) . . ?
O34 Si13 O6 111(2) 10_656 . ?
O3 Si13 O6 109.0(18) . . ?
O25 Si13 O6 107.4(19) . . ?
O34 Al13 O3 109.2(18) 10_656 . ?
O34 Al13 O25 108(2) 10_656 . ?
O3 Al13 O25 112(2) . . ?
O34 Al13 O6 111(2) 10_656 . ?
O3 Al13 O6 109.0(18) . . ?
O25 Al13 O6 107.4(19) . . ?
O11 Si14 O4 109.2(18) . . ?
O11 Si14 O13 109.9(18) . . ?
O4 Si14 O13 108.7(19) . . ?
O11 Si14 O2 110.9(18) . . ?
O4 Si14 O2 108.5(17) . . ?
O13 Si14 O2 110(2) . . ?
O11 Al14 O4 109.2(18) . . ?
O11 Al14 O13 109.9(18) . . ?
O4 Al14 O13 108.7(19) . . ?
O11 Al14 O2 110.9(18) . . ?
O4 Al14 O2 108.5(17) . . ?
O13 Al14 O2 110(2) . . ?
O11 Al14 Ca1 59.0(13) . . ?
O4 Al14 Ca1 129.5(17) . . ?
O13 Al14 Ca1 51.2(17) . . ?
O2 Al14 Ca1 122(2) . . ?
O17 Si15 O5 111(2) . . ?
O17 Si15 O32 108(2) . . ?
O5 Si15 O32 108(2) . . ?
O17 Si15 O14 112(2) . . ?
O5 Si15 O14 107.9(19) . . ?
O32 Si15 O14 109(2) . . ?
O17 Al15 O5 111(2) . . ?
O17 Al15 O32 108(2) . . ?
O5 Al15 O32 108(2) . . ?
O17 Al15 O14 112(2) . . ?
O5 Al15 O14 107.9(19) . . ?
O32 Al15 O14 109(2) . . ?
O8 Si16 O29 110(2) . 10_656 ?
O8 Si16 O33 109.2(19) . 16 ?
O29 Si16 O33 110.8(18) 10_656 16 ?
O8 Si16 O14 110(2) . . ?
O29 Si16 O14 107.7(19) 10_656 . ?
O33 Si16 O14 109(2) 16 . ?
O8 Al16 O29 110(2) . 10_656 ?
O8 Al16 O33 109.2(19) . 16 ?
O29 Al16 O33 110.8(18) 10_656 16 ?
O8 Al16 O14 110(2) . . ?
O29 Al16 O14 107.7(19) 10_656 . ?
O33 Al16 O14 109(2) 16 . ?
Al4 O1 Si4 0(2) . . ?
Al4 O1 Si4 137(3) . 12 ?
Si4 O1 Si4 137(3) . 12 ?
Al6 O2 Si6 0.0(19) . . ?
Al6 O2 Al14 129(2) . . ?
Si6 O2 Al14 129(2) . . ?
Al6 O2 Si14 129(2) . . ?
Si6 O2 Si14 129(2) . . ?
Al14 O2 Si14 0(2) . . ?
Al6 O2 Ca2 102.7(18) . . ?
Si6 O2 Ca2 102.7(18) . . ?
Al14 O2 Ca2 124(2) . . ?
Si14 O2 Ca2 124(2) . . ?
Al13 O3 Si13 0(2) . . ?
Al13 O3 Si5 165(3) . . ?
Si13 O3 Si5 165(3) . . ?
Al13 O3 Al5 165(3) . . ?
Si13 O3 Al5 165(3) . . ?
Si5 O3 Al5 0(2) . . ?
Al14 O4 Si14 0.0(18) . . ?
Al14 O4 Si8 118(2) . . ?
Si14 O4 Si8 118(2) . . ?
Al14 O4 Al8 118(2) . . ?
Si14 O4 Al8 118(2) . . ?
Si8 O4 Al8 0(2) . . ?
Al11 O5 Si11 0(2) . . ?
Al11 O5 Al15 129(2) . . ?
Si11 O5 Al15 129(2) . . ?
Al11 O5 Si15 129(2) . . ?
Si11 O5 Si15 129(2) . . ?
Al15 O5 Si15 0(2) . . ?
Al10 O6 Si10 0(2) . . ?
Al10 O6 Al13 138(2) . . ?
Si10 O6 Al13 138(2) . . ?
Al10 O6 Si13 138(2) . . ?
Si10 O6 Si13 138(2) . . ?
Al13 O6 Si13 0(2) . . ?
Al10 O6 Ca1 92.7(15) . 10_656 ?
Si10 O6 Ca1 92.7(15) . 10_656 ?
Al13 O6 Ca1 128.1(16) . 10_656 ?
Si13 O6 Ca1 128.1(16) . 10_656 ?
Al4 O7 Si4 0(2) . . ?
Al4 O7 Al8 126(3) . . ?
Si4 O7 Al8 126(3) . . ?
Al4 O7 Si8 126(3) . . ?
Si4 O7 Si8 126(3) . . ?
Al8 O7 Si8 0(2) . . ?
Al16 O8 Si16 0(2) . . ?
Al16 O8 Si10 140(2) . . ?
Si16 O8 Si10 140(2) . . ?
Al16 O8 Al10 140(2) . . ?
Si16 O8 Al10 140(2) . . ?
Si10 O8 Al10 0(2) . . ?
Al16 O8 Ca1 124(2) . 10_656 ?
Si16 O8 Ca1 124(2) . 10_656 ?
Si10 O8 Ca1 95(2) . 10_656 ?
Al10 O8 Ca1 95(2) . 10_656 ?
Al1 O9 Si1 0.0(17) . . ?
Al1 O9 Al5 142(2) . . ?
Si1 O9 Al5 142(2) . . ?
Al1 O9 Si5 142(2) . . ?
Si1 O9 Si5 142(2) . . ?
Al5 O9 Si5 0.0(15) . . ?
Al1 O9 Ca2 91.4(19) . . ?
Si1 O9 Ca2 91.4(19) . . ?
Al5 O9 Ca2 109.2(18) . . ?
Si5 O9 Ca2 109.2(18) . . ?
Al6 O10 Si6 0.0(17) . . ?
Al6 O10 Al9 150(2) . . ?
Si6 O10 Al9 150(2) . . ?
Al6 O10 Si9 150(2) . . ?
Si6 O10 Si9 150(2) . . ?
Al9 O10 Si9 0(2) . . ?
Al14 O11 Si14 0.0(17) . . ?
Al14 O11 Si2 148(2) . . ?
Si14 O11 Si2 148(2) . . ?
Al14 O11 Al2 148(2) . . ?
Si14 O11 Al2 148(2) . . ?
Si2 O11 Al2 0.0(16) . . ?
Al14 O11 Ca1 90.6(14) . . ?
Si14 O11 Ca1 90.6(14) . . ?
Si2 O11 Ca1 120.4(16) . . ?
Al2 O11 Ca1 120.4(16) . . ?
Al1 O12 Si1 0(2) . . ?
Al1 O12 Al10 125(2) . . ?
Si1 O12 Al10 125(2) . . ?
Al1 O12 Si10 125(2) . . ?
Si1 O12 Si10 125(2) . . ?
Al10 O12 Si10 0(2) . . ?
Al14 O13 Si14 0.0(19) . . ?
Al14 O13 Si7 134(2) . . ?
Si14 O13 Si7 134(2) . . ?
Al14 O13 Al7 134(2) . . ?
Si14 O13 Al7 134(2) . . ?
Si7 O13 Al7 0(2) . . ?
Al14 O13 Ca1 99(2) . . ?
Si14 O13 Ca1 99(2) . . ?
Si7 O13 Ca1 122(2) . . ?
Al7 O13 Ca1 122(2) . . ?
Al15 O14 Si15 0(3) . . ?
Al15 O14 Al16 127(2) . . ?
Si15 O14 Al16 127(2) . . ?
Al15 O14 Si16 127(2) . . ?
Si15 O14 Si16 127(2) . . ?
Al16 O14 Si16 0(2) . . ?
Al11 O15 Si11 0(2) . . ?
Al11 O15 Si1 139(3) . . ?
Si11 O15 Si1 139(3) . . ?
Al11 O15 Al1 139(3) . . ?
Si11 O15 Al1 139(3) . . ?
Si1 O15 Al1 0(2) . . ?
Al3 O16 Si3 0(2) . . ?
Al3 O16 Si3 132(3) . 12 ?
Si3 O16 Si3 132(3) . 12 ?
Al15 O17 Si15 0(2) . . ?
Al15 O17 Si12 157(2) . . ?
Si15 O17 Si12 157(2) . . ?
Al15 O17 Al12 157(2) . . ?
Si15 O17 Al12 157(2) . . ?
Si12 O17 Al12 0(2) . . ?
Al3 O18 Si3 0.0(13) . . ?
Al3 O18 Al8 157(3) . . ?
Si3 O18 Al8 157(3) . . ?
Al3 O18 Si8 157(3) . . ?
Si3 O18 Si8 157(3) . . ?
Al8 O18 Si8 0(2) . . ?
Al1 O19 Si1 0(2) . . ?
Al1 O19 Si1 124(3) . 12 ?
Si1 O19 Si1 124(3) . 12 ?
Al5 O20 Si5 0(3) . . ?
Al5 O20 Si5 115(3) . 12 ?
Si5 O20 Si5 115(3) . 12 ?
Al3 O21 Si3 0(2) . . ?
Al3 O21 Al9 150(3) . . ?
Si3 O21 Al9 150(3) . . ?
Al3 O21 Si9 150(3) . . ?
Si3 O21 Si9 150(3) . . ?
Al9 O21 Si9 0(2) . . ?
Al5 O22 Si5 0(2) . . ?
Al5 O22 Si4 137(2) . . ?
Si5 O22 Si4 137(2) . . ?
Al5 O22 Al4 137(2) . . ?
Si5 O22 Al4 137(2) . . ?
Si4 O22 Al4 0(2) . . ?
Al7 O23 Si7 0(2) . . ?
Al7 O23 Al9 131(2) . . ?
Si7 O23 Al9 131(2) . . ?
Al7 O23 Si9 131(2) . . ?
Si7 O23 Si9 131(2) . . ?
Al9 O23 Si9 0(3) . . ?
Al2 O24 Si2 0(2) . . ?
Al2 O24 Al4 143(2) . . ?
Si2 O24 Al4 143(2) . . ?
Al2 O24 Si4 143(2) . . ?
Si2 O24 Si4 143(2) . . ?
Al4 O24 Si4 0.0(19) . . ?
Si12 O25 Si13 158(2) 7_455 . ?
Si12 O25 Al13 158(2) 7_455 . ?
Si13 O25 Al13 0.0(18) . . ?
Al11 O26 Si11 0(2) . . ?
Al11 O26 Si11 146(3) . 12 ?
Si11 O26 Si11 146(3) . 12 ?
Al9 O27 Si9 0.0(17) . . ?
Al9 O27 Ca3 132(3) . 13 ?
Si9 O27 Ca3 132(3) . 13 ?
Al10 O28 Si10 0(2) . . ?
Al10 O28 Al12 131(2) . . ?
Si10 O28 Al12 131(2) . . ?
Al10 O28 Si12 131(2) . . ?
Si10 O28 Si12 131(2) . . ?
Al12 O28 Si12 0(2) . . ?
Al10 O28 Ca2 133(2) . . ?
Si10 O28 Ca2 133(2) . . ?
Al12 O28 Ca2 91.8(15) . . ?
Si12 O28 Ca2 91.8(15) . . ?
Si16 O29 Si2 141(2) 10_556 . ?
Si16 O29 Al2 141(2) 10_556 . ?
Si2 O29 Al2 0(2) . . ?
Al12 O30 Si12 0(3) . . ?
Al12 O30 Si6 172(3) . . ?
Si12 O30 Si6 172(3) . . ?
Al12 O30 Al6 172(3) . . ?
Si12 O30 Al6 172(3) . . ?
Si6 O30 Al6 0.0(19) . . ?
Al12 O30 Ca2 93.1(16) . . ?
Si12 O30 Ca2 93.1(16) . . ?
Si6 O30 Ca2 81.1(15) . . ?
Al6 O30 Ca2 81.1(15) . . ?
Al11 O31 Si11 0(2) . . ?
Al11 O31 Si3 145(2) . . ?
Si11 O31 Si3 145(2) . . ?
Al11 O31 Al3 145(2) . . ?
Si11 O31 Al3 145(2) . . ?
Si3 O31 Al3 0(2) . . ?
Al15 O32 Si15 0(2) . . ?
Al15 O32 Ca4 156(3) . . ?
Si15 O32 Ca4 156(3) . . ?
Si16 O33 Si7 128(2) 16_455 . ?
Si16 O33 Al7 128(2) 16_455 . ?
Si7 O33 Al7 0.0(18) . . ?
Si13 O34 Si7 138(2) 10_556 . ?
Si13 O34 Al7 138(2) 10_556 . ?
Si7 O34 Al7 0(2) . . ?
Si8 O35 Si8 138(3) 15_656 6 ?
Si6 O36 Si2 154(2) 8_556 2_565 ?

loop_
_geom_bond_atom_site_label_1
_geom_bond_atom_site_label_2
_geom_bond_distance
_geom_bond_site_symmetry_2
_geom_bond_publ_flag
Ca1 O13 2.57(5) . ?
Ca1 O13 2.57(5) 7_455 ?
Ca1 O8 2.49(5) 16_455 ?
Ca1 O8 2.49(5) 10_556 ?
Ca1 O11 2.79(6) 7_455 ?
Ca1 O11 2.79(6) . ?
Ca1 O6 2.55(6) 10_556 ?
Ca1 O6 2.55(6) 16_455 ?
Ca1 Al14 3.26(6) . ?
Ca1 Al14 3.26(6) 7_455 ?
Ca2 O2 2.09(5) . ?
Ca2 O28 2.73(6) . ?
Ca2 O30 2.69(6) . ?
Ca2 O9 3.13(6) . ?
Ca2 Si12 3.24(5) . ?
Ca2 Al12 3.24(5) . ?
Ca3 O27 2.51(7) 13 ?
Ca4 O32 1.61(5) 4_655 ?
Ca4 O32 1.61(5) . ?
Si1 O12 1.65(3) . ?
Si1 O9 1.66(3) . ?
Si1 O19 1.66(3) . ?
Si1 O15 1.65(3) . ?
Al1 O12 1.65(3) . ?
Al1 O9 1.66(3) . ?
Al1 O19 1.66(3) . ?
Al1 O15 1.65(3) . ?
Si2 O24 1.65(3) . ?
Si2 O11 1.65(3) . ?
Si2 O29 1.65(3) . ?
Si2 O36 1.66(3) 2_564 ?
Al2 O24 1.65(3) . ?
Al2 O11 1.65(3) . ?
Al2 O29 1.65(3) . ?
Al2 O36 1.66(3) 2_564 ?
Si3 O21 1.65(3) . ?
Si3 O18 1.65(4) . ?
Si3 O31 1.65(4) . ?
Si3 O16 1.65(3) . ?
Al3 O21 1.65(3) . ?
Al3 O18 1.65(4) . ?
Al3 O31 1.65(4) . ?
Al3 O16 1.65(3) . ?
Si4 O7 1.65(3) . ?
Si4 O1 1.65(3) . ?
Si4 O22 1.65(3) . ?
Si4 O24 1.65(2) . ?
Si4 Al8 2.94(6) . ?
Al4 O7 1.65(3) . ?
Al4 O1 1.65(3) . ?
Al4 O22 1.65(3) . ?
Al4 O24 1.65(2) . ?
Al4 Si8 2.94(6) . ?
Al4 Al8 2.94(6) . ?
Si5 O22 1.65(4) . ?
Si5 O3 1.66(3) . ?
Si5 O9 1.65(4) . ?
Si5 O20 1.65(3) . ?
Al5 O22 1.65(4) . ?
Al5 O3 1.66(3) . ?
Al5 O9 1.65(4) . ?
Al5 O20 1.65(3) . ?
Si6 O10 1.66(3) . ?
Si6 O36 1.65(3) 8_546 ?
Si6 O2 1.66(3) . ?
Si6 O30 1.66(4) . ?
Al6 O10 1.66(3) . ?
Al6 O36 1.65(3) 8_546 ?
Al6 O2 1.66(3) . ?
Al6 O30 1.66(4) . ?
Si7 O23 1.65(2) . ?
Si7 O13 1.65(3) . ?
Si7 O33 1.65(3) . ?
Si7 O34 1.65(3) . ?
Al7 O23 1.65(2) . ?
Al7 O13 1.65(3) . ?
Al7 O33 1.65(3) . ?
Al7 O34 1.65(3) . ?
Si8 O35 1.65(3) 6_554 ?
Si8 O7 1.65(3) . ?
Si8 O18 1.65(3) . ?
Si8 O4 1.65(3) . ?
Al8 O35 1.65(3) 6_554 ?
Al8 O7 1.65(3) . ?
Al8 O18 1.65(3) . ?
Al8 O4 1.65(3) . ?
Si9 O27 1.65(3) . ?
Si9 O21 1.66(3) . ?
Si9 O23 1.66(3) . ?
Si9 O10 1.65(2) . ?
Al9 O27 1.65(3) . ?
Al9 O21 1.66(3) . ?
Al9 O23 1.66(3) . ?
Al9 O10 1.65(2) . ?
Si10 O6 1.65(3) . ?
Si10 O28 1.65(3) . ?
Si10 O8 1.65(3) . ?
Si10 O12 1.65(4) . ?
Al10 O6 1.65(3) . ?
Al10 O28 1.65(3) . ?
Al10 O8 1.65(3) . ?
Al10 O12 1.65(4) . ?
Si11 O26 1.64(3) . ?
Si11 O31 1.64(4) . ?
Si11 O5 1.65(2) . ?
Si11 O15 1.65(3) . ?
Al11 O26 1.64(3) . ?
Al11 O31 1.64(4) . ?
Al11 O5 1.65(2) . ?
Al11 O15 1.65(3) . ?
Si12 O25 1.66(3) 7_455 ?
Si12 O30 1.65(4) . ?
Si12 O28 1.65(3) . ?
Si12 O17 1.65(3) . ?
Al12 O25 1.66(3) 7_455 ?
Al12 O30 1.65(4) . ?
Al12 O28 1.65(3) . ?
Al12 O17 1.65(3) . ?
Si13 O34 1.65(3) 10_656 ?
Si13 O3 1.65(3) . ?
Si13 O25 1.65(3) . ?
Si13 O6 1.65(3) . ?
Al13 O34 1.65(3) 10_656 ?
Al13 O3 1.65(3) . ?
Al13 O25 1.65(3) . ?
Al13 O6 1.65(3) . ?
Si14 O11 1.65(4) . ?
Si14 O4 1.65(3) . ?
Si14 O13 1.65(3) . ?
Si14 O2 1.65(3) . ?
Al14 O11 1.65(4) . ?
Al14 O4 1.65(3) . ?
Al14 O13 1.65(3) . ?
Al14 O2 1.65(3) . ?
Si15 O17 1.64(2) . ?
Si15 O5 1.65(3) . ?
Si15 O32 1.66(3) . ?
Si15 O14 1.65(3) . ?
Al15 O17 1.64(2) . ?
Al15 O5 1.65(3) . ?
Al15 O32 1.66(3) . ?
Al15 O14 1.65(3) . ?
Si16 O8 1.65(3) . ?
Si16 O29 1.64(3) 10_656 ?
Si16 O33 1.65(3) 16 ?
Si16 O14 1.65(2) . ?
Al16 O8 1.65(3) . ?
Al16 O29 1.64(3) 10_656 ?
Al16 O33 1.65(3) 16 ?
Al16 O14 1.65(2) . ?
